data_1508675
loop_
_publ_author_name
'Hu, Jian'
'Tian, Bing'
'Wu, Xinyan'
'Tong, Xiaofeng'

_publ_section_title
;
 Tertiary amine-triggered cascade S(N)2/cycloaddition: an efficient
 construction of complex azaheterocycles under mild conditions.
;
_journal_issue 19
_journal_name_full 'Organic letters'
_journal_page_first 5074
_journal_page_last 5077
_journal_paper_doi 10.1021/ol302329b
_journal_volume 14
_journal_year 2012
_chemical_formula_sum 'C30 H27 N O5 S'
_chemical_formula_weight 513.59
_chemical_name_systematic
; 
 ? 
;
_space_group_IT_number 2
_symmetry_cell_setting triclinic
_symmetry_space_group_name_Hall '-P 1'
_symmetry_space_group_name_H-M 'P -1'
_atom_sites_solution_hydrogens geom
_atom_sites_solution_primary direct
_atom_sites_solution_secondary difmap
_audit_creation_method SHELXL-97
_cell_angle_alpha 70.506(2)
_cell_angle_beta 75.876(2)
_cell_angle_gamma 75.746(2)
_cell_formula_units_Z 2
_cell_length_a 9.6216(10)
_cell_length_b 11.7391(12)
_cell_length_c 12.5857(14)
_cell_measurement_reflns_used 3372
_cell_measurement_temperature 293(2)
_cell_measurement_theta_max 55.585
_cell_measurement_theta_min 4.438
_cell_volume 1278.3(2)
_computing_cell_refinement 'Bruker SMART'
_computing_data_collection 'Bruker SMART'
_computing_data_reduction 'Bruker SHELXTL'
_computing_molecular_graphics 'Bruker SHELXTL'
_computing_publication_material 'Bruker SHELXTL'
_computing_structure_refinement 'SHELXL-97 (Sheldrick, 1997)'
_computing_structure_solution 'SHELXS-97 (Sheldrick, 1990)'
_diffrn_ambient_temperature 293(2)
_diffrn_measured_fraction_theta_full 0.973
_diffrn_measured_fraction_theta_max 0.973
_diffrn_measurement_device_type 'CCD area detector'
_diffrn_measurement_method 'phi and omega scans'
_diffrn_radiation_monochromator graphite
_diffrn_radiation_source 'fine-focus sealed tube'
_diffrn_radiation_type MoK\a
_diffrn_radiation_wavelength 0.71073
_diffrn_reflns_av_R_equivalents 0.0180
_diffrn_reflns_av_sigmaI/netI 0.0317
_diffrn_reflns_limit_h_max 12
_diffrn_reflns_limit_h_min -12
_diffrn_reflns_limit_k_max 10
_diffrn_reflns_limit_k_min -14
_diffrn_reflns_limit_l_max 16
_diffrn_reflns_limit_l_min -16
_diffrn_reflns_number 7554
_diffrn_reflns_theta_full 27.00
_diffrn_reflns_theta_max 27.00
_diffrn_reflns_theta_min 1.87
_exptl_absorpt_coefficient_mu 0.168
_exptl_absorpt_correction_T_max 1.00000
_exptl_absorpt_correction_T_min 0.70946
_exptl_absorpt_correction_type empirical
_exptl_absorpt_process_details sadabs
_exptl_crystal_colour colorless
_exptl_crystal_density_diffrn 1.334
_exptl_crystal_density_method 'not measured'
_exptl_crystal_description prismatic
_exptl_crystal_F_000 540
_exptl_crystal_size_max 0.368
_exptl_crystal_size_mid 0.311
_exptl_crystal_size_min 0.256
_refine_diff_density_max 0.264
_refine_diff_density_min -0.285
_refine_diff_density_rms 0.044
_refine_ls_extinction_coef 0.011(2)
_refine_ls_extinction_expression Fc^*^=kFc[1+0.001xFc^2^\l^3^/sin(2\q)]^-1/4^
_refine_ls_extinction_method SHELXL
_refine_ls_goodness_of_fit_ref 1.030
_refine_ls_hydrogen_treatment constr
_refine_ls_matrix_type full
_refine_ls_number_parameters 336
_refine_ls_number_reflns 5432
_refine_ls_number_restraints 0
_refine_ls_restrained_S_all 1.030
_refine_ls_R_factor_all 0.0541
_refine_ls_R_factor_gt 0.0467
_refine_ls_shift/su_max 0.000
_refine_ls_shift/su_mean 0.000
_refine_ls_structure_factor_coef Fsqd
_refine_ls_weighting_details 'calc w=1/[\s^2^(Fo^2^)+(0.0724P)^2^+0.2577P] where P=(Fo^2^+2Fc^2^)/3'
_refine_ls_weighting_scheme calc
_refine_ls_wR_factor_gt 0.1265
_refine_ls_wR_factor_ref 0.1325
_reflns_number_gt 4619
_reflns_number_total 5432
_reflns_threshold_expression >2sigma(I)
_cod_data_source_file ol302329b_si_003.cif
_cod_data_source_block cd211186
_cod_depositor_comments
;
The following automatic conversions were performed:

'_symmetry_cell_setting' value 'Triclinic' changed to 'triclinic'
according to /home/saulius/struct/CIF-dictionaries/cif_core.dic
dictionary named 'cif_core.dic' version 2.4.2 from 2011-04-26.

Automatic conversion script
Id: cif_fix_values 1891 2012-01-12 08:04:46Z andrius 
;
_cod_original_sg_symbol_H-M P-1
_cod_database_code 1508675

loop_
_symmetry_equiv_pos_as_xyz
'x, y, z'
'-x, -y, -z'

loop_
_atom_site_label
_atom_site_type_symbol
_atom_site_fract_x
_atom_site_fract_y
_atom_site_fract_z
_atom_site_U_iso_or_equiv
_atom_site_adp_type
_atom_site_occupancy
_atom_site_symmetry_multiplicity
_atom_site_calc_flag
_atom_site_refinement_flags
S1 S 0.38530(4) 0.27468(4) 0.07069(3) 0.04235(14) Uani 1 1 d .
N1 N 0.29467(14) 0.28129(13) 0.19651(11) 0.0421(3) Uani 1 1 d .
O1 O 0.41419(13) 0.28404(13) 0.39213(11) 0.0544(3) Uani 1 1 d .
O2 O 0.00997(17) 0.13355(18) 0.39011(17) 0.0859(5) Uani 1 1 d .
O3 O -0.03040(14) 0.30213(14) 0.44334(12) 0.0594(4) Uani 1 1 d .
O4 O 0.37254(14) 0.39741(12) -0.00270(11) 0.0572(3) Uani 1 1 d .
O5 O 0.33546(13) 0.18442(13) 0.04429(11) 0.0541(3) Uani 1 1 d .
C1 C 0.21650(18) 0.20765(17) 0.39440(14) 0.0443(4) Uani 1 1 d .
C2 C 0.29716(19) 0.16536(17) 0.28990(14) 0.0474(4) Uani 1 1 d .
H2A H 0.3963 0.1245 0.2984 0.057 Uiso 1 1 calc R
H2B H 0.2472 0.1101 0.2768 0.057 Uiso 1 1 calc R
C3 C 0.28079(17) 0.38990(16) 0.23571(14) 0.0410(4) Uani 1 1 d .
H3 H 0.3700 0.4248 0.2042 0.049 Uiso 1 1 calc R
C4 C 0.27017(17) 0.33331(17) 0.36389(14) 0.0433(4) Uani 1 1 d .
C5 C 0.1988(2) 0.3958(2) 0.45502(16) 0.0573(5) Uani 1 1 d .
H5 H 0.1286 0.4669 0.4487 0.069 Uiso 1 1 calc R
C6 C 0.2567(3) 0.3284(2) 0.54573(18) 0.0699(6) Uani 1 1 d .
H6 H 0.2346 0.3421 0.6171 0.084 Uiso 1 1 calc R
C7 C 0.3658(2) 0.2249(2) 0.51160(17) 0.0648(6) Uani 1 1 d .
H7 H 0.4429 0.1868 0.5577 0.078 Uiso 1 1 calc R
C8 C 0.2789(2) 0.1373(2) 0.50282(16) 0.0555(5) Uani 1 1 d .
C9 C 0.2634(3) 0.0277(2) 0.57061(19) 0.0791(7) Uani 1 1 d .
H9A H 0.2082 -0.0173 0.5545 0.095 Uiso 1 1 calc R
H9B H 0.3077 -0.0054 0.6350 0.095 Uiso 1 1 calc R
C10 C 0.15092(18) 0.48795(16) 0.20185(14) 0.0433(4) Uani 1 1 d .
C11 C 0.03958(19) 0.46529(18) 0.16533(16) 0.0504(4) Uani 1 1 d .
H11 H 0.0441 0.3877 0.1589 0.061 Uiso 1 1 calc R
C12 C -0.0793(2) 0.5569(2) 0.13798(17) 0.0612(5) Uani 1 1 d .
H12 H -0.1535 0.5405 0.1128 0.073 Uiso 1 1 calc R
C13 C -0.0879(2) 0.6703(2) 0.14772(18) 0.0654(6) Uani 1 1 d .
H13 H -0.1683 0.7312 0.1303 0.079 Uiso 1 1 calc R
C14 C 0.0232(3) 0.6946(2) 0.1835(2) 0.0728(6) Uani 1 1 d .
H14 H 0.0178 0.7723 0.1900 0.087 Uiso 1 1 calc R
C15 C 0.1422(2) 0.60413(19) 0.20987(18) 0.0594(5) Uani 1 1 d .
H15 H 0.2172 0.6214 0.2332 0.071 Uiso 1 1 calc R
C16 C 0.0549(2) 0.20956(19) 0.40810(15) 0.0500(4) Uani 1 1 d .
C17 C -0.1857(2) 0.3199(2) 0.44486(18) 0.0655(6) Uani 1 1 d .
H17A H -0.2020 0.2712 0.4017 0.079 Uiso 1 1 calc R
H17B H -0.2209 0.4056 0.4076 0.079 Uiso 1 1 calc R
C18 C -0.27077(18) 0.28431(18) 0.56405(16) 0.0499(4) Uani 1 1 d .
C19 C -0.3874(2) 0.3673(2) 0.5982(2) 0.0618(5) Uani 1 1 d .
H19 H -0.4084 0.4458 0.5487 0.074 Uiso 1 1 calc R
C20 C -0.4733(2) 0.3354(2) 0.7051(2) 0.0697(6) Uani 1 1 d .
H20 H -0.5527 0.3917 0.7269 0.084 Uiso 1 1 calc R
C21 C -0.4416(2) 0.2213(2) 0.77844(19) 0.0663(6) Uani 1 1 d .
H21 H -0.4997 0.1992 0.8502 0.080 Uiso 1 1 calc R
C22 C -0.3242(3) 0.1394(2) 0.74635(19) 0.0657(5) Uani 1 1 d .
H22 H -0.3015 0.0621 0.7973 0.079 Uiso 1 1 calc R
C23 C -0.2392(2) 0.17006(19) 0.63953(18) 0.0598(5) Uani 1 1 d .
H23 H -0.1602 0.1132 0.6184 0.072 Uiso 1 1 calc R
C24 C 0.56855(17) 0.21777(16) 0.08555(13) 0.0410(4) Uani 1 1 d .
C25 C 0.6243(2) 0.09524(18) 0.09888(17) 0.0524(4) Uani 1 1 d .
H25 H 0.5671 0.0429 0.0969 0.063 Uiso 1 1 calc R
C26 C 0.7668(2) 0.05104(19) 0.11528(19) 0.0592(5) Uani 1 1 d .
H26 H 0.8051 -0.0318 0.1239 0.071 Uiso 1 1 calc R
C27 C 0.85341(19) 0.1261(2) 0.11918(16) 0.0543(5) Uani 1 1 d .
C28 C 0.7949(2) 0.2484(2) 0.1042(2) 0.0652(6) Uani 1 1 d .
H28 H 0.8523 0.3008 0.1057 0.078 Uiso 1 1 calc R
C29 C 0.6532(2) 0.29546(19) 0.08700(19) 0.0569(5) Uani 1 1 d .
H29 H 0.6157 0.3786 0.0765 0.068 Uiso 1 1 calc R
C30 C 1.0072(2) 0.0758(3) 0.1388(2) 0.0795(7) Uani 1 1 d .
H30A H 1.0079 0.0447 0.2196 0.119 Uiso 1 1 calc R
H30B H 1.0641 0.1399 0.1052 0.119 Uiso 1 1 calc R
H30C H 1.0481 0.0105 0.1042 0.119 Uiso 1 1 calc R

loop_
_atom_site_aniso_label
_atom_site_aniso_U_11
_atom_site_aniso_U_22
_atom_site_aniso_U_33
_atom_site_aniso_U_23
_atom_site_aniso_U_13
_atom_site_aniso_U_12
S1 0.0378(2) 0.0531(3) 0.0324(2) -0.01006(18) -0.00574(15) -0.00531(17)
N1 0.0407(7) 0.0462(8) 0.0345(7) -0.0099(6) -0.0026(5) -0.0058(6)
O1 0.0436(6) 0.0695(8) 0.0466(7) -0.0012(6) -0.0145(5) -0.0193(6)
O2 0.0618(9) 0.1112(14) 0.1118(14) -0.0646(12) 0.0038(9) -0.0386(9)
O3 0.0418(7) 0.0739(9) 0.0651(8) -0.0224(7) -0.0036(6) -0.0176(6)
O4 0.0561(7) 0.0601(8) 0.0406(7) -0.0010(6) -0.0093(5) -0.0021(6)
O5 0.0451(6) 0.0774(9) 0.0464(7) -0.0264(7) -0.0069(5) -0.0127(6)
C1 0.0430(8) 0.0552(10) 0.0346(8) -0.0101(7) -0.0031(6) -0.0166(7)
C2 0.0497(9) 0.0484(10) 0.0389(9) -0.0085(7) -0.0021(7) -0.0113(8)
C3 0.0369(8) 0.0480(9) 0.0386(8) -0.0127(7) -0.0054(6) -0.0098(7)
C4 0.0369(8) 0.0559(10) 0.0396(8) -0.0122(8) -0.0089(6) -0.0132(7)
C5 0.0606(11) 0.0723(13) 0.0503(11) -0.0279(10) -0.0047(8) -0.0233(10)
C6 0.0842(15) 0.0964(17) 0.0452(11) -0.0236(11) -0.0110(10) -0.0412(13)
C7 0.0664(12) 0.0863(15) 0.0427(10) -0.0001(10) -0.0217(9) -0.0299(11)
C8 0.0562(10) 0.0702(13) 0.0382(9) -0.0069(9) -0.0062(8) -0.0223(9)
C9 0.0956(18) 0.0886(17) 0.0496(12) 0.0053(12) -0.0189(11) -0.0397(14)
C10 0.0427(8) 0.0496(10) 0.0374(8) -0.0126(7) -0.0077(6) -0.0075(7)
C11 0.0470(9) 0.0547(10) 0.0534(10) -0.0201(9) -0.0138(8) -0.0053(8)
C12 0.0481(10) 0.0793(14) 0.0571(12) -0.0219(11) -0.0182(9) -0.0012(9)
C13 0.0581(11) 0.0699(14) 0.0582(12) -0.0177(10) -0.0173(9) 0.0122(10)
C14 0.0833(15) 0.0537(12) 0.0829(16) -0.0276(12) -0.0268(13) 0.0076(11)
C15 0.0621(12) 0.0568(12) 0.0672(13) -0.0226(10) -0.0232(10) -0.0071(9)
C16 0.0489(9) 0.0686(12) 0.0369(9) -0.0146(8) -0.0016(7) -0.0253(9)
C17 0.0441(10) 0.0836(15) 0.0567(12) -0.0026(11) -0.0111(8) -0.0125(10)
C18 0.0370(8) 0.0578(11) 0.0544(10) -0.0130(9) -0.0100(7) -0.0103(8)
C19 0.0446(10) 0.0582(12) 0.0823(15) -0.0157(11) -0.0242(10) -0.0023(9)
C20 0.0415(10) 0.0854(16) 0.0897(17) -0.0468(14) -0.0063(10) -0.0007(10)
C21 0.0599(12) 0.0894(17) 0.0568(12) -0.0347(12) 0.0034(9) -0.0213(11)
C22 0.0725(13) 0.0626(13) 0.0532(12) -0.0125(10) -0.0004(10) -0.0133(11)
C23 0.0549(11) 0.0546(11) 0.0587(12) -0.0161(9) 0.0003(9) -0.0009(9)
C24 0.0352(7) 0.0480(9) 0.0356(8) -0.0094(7) -0.0028(6) -0.0074(7)
C25 0.0470(9) 0.0515(11) 0.0625(11) -0.0200(9) -0.0111(8) -0.0097(8)
C26 0.0512(10) 0.0533(11) 0.0687(13) -0.0166(10) -0.0156(9) 0.0018(9)
C27 0.0393(9) 0.0739(13) 0.0468(10) -0.0185(9) -0.0035(7) -0.0076(9)
C28 0.0436(10) 0.0753(14) 0.0838(15) -0.0301(12) -0.0033(9) -0.0218(10)
C29 0.0444(9) 0.0513(11) 0.0731(13) -0.0187(10) -0.0020(9) -0.0130(8)
C30 0.0459(11) 0.107(2) 0.0841(16) -0.0294(15) -0.0182(11) -0.0022(12)

loop_
_atom_type_symbol
_atom_type_description
_atom_type_scat_dispersion_real
_atom_type_scat_dispersion_imag
_atom_type_scat_source
C C 0.0033 0.0016 'International Tables Vol C Tables 4.2.6.8 and 6.1.1.4'
H H 0.0000 0.0000 'International Tables Vol C Tables 4.2.6.8 and 6.1.1.4'
N N 0.0061 0.0033 'International Tables Vol C Tables 4.2.6.8 and 6.1.1.4'
O O 0.0106 0.0060 'International Tables Vol C Tables 4.2.6.8 and 6.1.1.4'
S S 0.1246 0.1234 'International Tables Vol C Tables 4.2.6.8 and 6.1.1.4'

loop_
_geom_angle_atom_site_label_1
_geom_angle_atom_site_label_2
_geom_angle_atom_site_label_3
_geom_angle
O4 S1 O5 120.05(8)
O4 S1 N1 106.79(8)
O5 S1 N1 106.43(8)
O4 S1 C24 108.98(8)
O5 S1 C24 107.15(8)
N1 S1 C24 106.72(7)
C2 N1 C3 113.43(13)
C2 N1 S1 117.29(11)
C3 N1 S1 121.27(11)
C7 O1 C4 95.94(13)
C16 O3 C17 117.60(16)
C16 C1 C8 113.72(14)
C16 C1 C2 109.09(14)
C8 C1 C2 114.14(15)
C16 C1 C4 118.66(15)
C8 C1 C4 100.24(14)
C2 C1 C4 100.29(13)
N1 C2 C1 102.80(14)
N1 C2 H2A 111.2
C1 C2 H2A 111.2
N1 C2 H2B 111.2
C1 C2 H2B 111.2
H2A C2 H2B 109.1
N1 C3 C4 101.96(13)
N1 C3 C10 112.72(13)
C4 C3 C10 113.56(13)
N1 C3 H3 109.4
C4 C3 H3 109.4
C10 C3 H3 109.4
O1 C4 C5 101.32(14)
O1 C4 C3 110.05(13)
C5 C4 C3 127.03(16)
O1 C4 C1 98.06(13)
C5 C4 C1 109.99(14)
C3 C4 C1 106.58(13)
C6 C5 C4 105.3(2)
C6 C5 H5 127.3
C4 C5 H5 127.3
C5 C6 C7 106.72(18)
C5 C6 H6 126.6
C7 C6 H6 126.6
O1 C7 C6 100.81(17)
O1 C7 C8 100.87(15)
C6 C7 C8 106.65(17)
O1 C7 H7 115.5
C6 C7 H7 115.5
C8 C7 H7 115.5
C9 C8 C1 128.37(19)
C9 C8 C7 128.67(19)
C1 C8 C7 102.95(15)
C8 C9 H9A 120.0
C8 C9 H9B 120.0
H9A C9 H9B 120.0
C11 C10 C15 118.56(17)
C11 C10 C3 122.52(16)
C15 C10 C3 118.91(15)
C10 C11 C12 120.66(19)
C10 C11 H11 119.7
C12 C11 H11 119.7
C13 C12 C11 120.34(19)
C13 C12 H12 119.8
C11 C12 H12 119.8
C12 C13 C14 119.68(19)
C12 C13 H13 120.2
C14 C13 H13 120.2
C13 C14 C15 120.2(2)
C13 C14 H14 119.9
C15 C14 H14 119.9
C14 C15 C10 120.56(19)
C14 C15 H15 119.7
C10 C15 H15 119.7
O2 C16 O3 123.42(17)
O2 C16 C1 122.51(18)
O3 C16 C1 114.06(16)
O3 C17 C18 112.31(16)
O3 C17 H17A 109.1
C18 C17 H17A 109.1
O3 C17 H17B 109.1
C18 C17 H17B 109.1
H17A C17 H17B 107.9
C23 C18 C19 118.66(18)
C23 C18 C17 122.14(18)
C19 C18 C17 119.17(19)
C18 C19 C20 120.8(2)
C18 C19 H19 119.6
C20 C19 H19 119.6
C21 C20 C19 119.8(2)
C21 C20 H20 120.1
C19 C20 H20 120.1
C20 C21 C22 119.8(2)
C20 C21 H21 120.1
C22 C21 H21 120.1
C21 C22 C23 120.7(2)
C21 C22 H22 119.7
C23 C22 H22 119.7
C18 C23 C22 120.19(19)
C18 C23 H23 119.9
C22 C23 H23 119.9
C29 C24 C25 120.68(16)
C29 C24 S1 119.61(14)
C25 C24 S1 119.68(14)
C24 C25 C26 118.92(18)
C24 C25 H25 120.5
C26 C25 H25 120.5
C27 C26 C25 121.71(19)
C27 C26 H26 119.1
C25 C26 H26 119.1
C26 C27 C28 117.92(17)
C26 C27 C30 120.8(2)
C28 C27 C30 121.3(2)
C27 C28 C29 121.73(19)
C27 C28 H28 119.1
C29 C28 H28 119.1
C24 C29 C28 119.01(18)
C24 C29 H29 120.5
C28 C29 H29 120.5
C27 C30 H30A 109.5
C27 C30 H30B 109.5
H30A C30 H30B 109.5
C27 C30 H30C 109.5
H30A C30 H30C 109.5
H30B C30 H30C 109.5

loop_
_geom_bond_atom_site_label_1
_geom_bond_atom_site_label_2
_geom_bond_distance
S1 O4 1.4227(14)
S1 O5 1.4234(14)
S1 N1 1.6275(13)
S1 C24 1.7572(16)
N1 C2 1.471(2)
N1 C3 1.480(2)
O1 C7 1.442(2)
O1 C4 1.4455(19)
O2 C16 1.186(2)
O3 C16 1.325(2)
O3 C17 1.454(2)
C1 C16 1.517(2)
C1 C8 1.519(2)
C1 C2 1.525(2)
C1 C4 1.578(2)
C2 H2A 0.9700
C2 H2B 0.9700
C3 C4 1.514(2)
C3 C10 1.514(2)
C3 H3 0.9800
C4 C5 1.501(2)
C5 C6 1.316(3)
C5 H5 0.9300
C6 C7 1.504(4)
C6 H6 0.9300
C7 C8 1.520(3)
C7 H7 0.9800
C8 C9 1.306(3)
C9 H9A 0.9300
C9 H9B 0.9300
C10 C11 1.375(2)
C10 C15 1.381(3)
C11 C12 1.386(3)
C11 H11 0.9300
C12 C13 1.358(3)
C12 H12 0.9300
C13 C14 1.377(3)
C13 H13 0.9300
C14 C15 1.379(3)
C14 H14 0.9300
C15 H15 0.9300
C17 C18 1.498(3)
C17 H17A 0.9700
C17 H17B 0.9700
C18 C23 1.372(3)
C18 C19 1.378(3)
C19 C20 1.381(3)
C19 H19 0.9300
C20 C21 1.360(3)
C20 H20 0.9300
C21 C22 1.366(3)
C21 H21 0.9300
C22 C23 1.375(3)
C22 H22 0.9300
C23 H23 0.9300
C24 C29 1.371(3)
C24 C25 1.374(3)
C25 C26 1.381(3)
C25 H25 0.9300
C26 C27 1.373(3)
C26 H26 0.9300
C27 C28 1.373(3)
C27 C30 1.500(3)
C28 C29 1.380(3)
C28 H28 0.9300
C29 H29 0.9300
C30 H30A 0.9600
C30 H30B 0.9600
C30 H30C 0.9600

loop_
_geom_hbond_atom_site_label_D
_geom_hbond_atom_site_label_H
_geom_hbond_atom_site_label_A
_geom_hbond_distance_DH
_geom_hbond_distance_HA
_geom_hbond_distance_DA
_geom_hbond_angle_DHA
_geom_hbond_site_symmetry_A
C21 H21 O5 0.93 2.54 3.460(2) 168.3 1_456
C29 H29 O4 0.93 2.50 3.365(2) 154.7 2_665
C12 H12 O4 0.93 2.62 3.484(2) 153.9 2_565
C30 H30A O2 0.96 2.69 3.456(3) 137.5 1_655
C9 H9A O2 0.93 2.61 3.455(3) 151.3 2_556

loop_
_geom_torsion_atom_site_label_1
_geom_torsion_atom_site_label_2
_geom_torsion_atom_site_label_3
_geom_torsion_atom_site_label_4
_geom_torsion
O4 S1 N1 C2 -177.14(12)
O5 S1 N1 C2 53.49(14)
C24 S1 N1 C2 -60.69(14)
O4 S1 N1 C3 -30.35(14)
O5 S1 N1 C3 -159.71(12)
C24 S1 N1 C3 86.11(13)
C3 N1 C2 C1 25.09(17)
S1 N1 C2 C1 174.41(11)
C16 C1 C2 N1 89.44(17)
C8 C1 C2 N1 -142.14(15)
C4 C1 C2 N1 -35.92(15)
C2 N1 C3 C4 -1.57(17)
S1 N1 C3 C4 -149.53(11)
C2 N1 C3 C10 -123.69(15)
S1 N1 C3 C10 88.35(15)
C7 O1 C4 C5 50.89(17)
C7 O1 C4 C3 -172.48(16)
C7 O1 C4 C1 -61.47(15)
N1 C3 C4 O1 83.17(15)
C10 C3 C4 O1 -155.28(14)
N1 C3 C4 C5 -154.33(16)
C10 C3 C4 C5 -32.8(2)
N1 C3 C4 C1 -22.16(15)
C10 C3 C4 C1 99.39(16)
C16 C1 C4 O1 164.57(13)
C8 C1 C4 O1 40.20(15)
C2 C1 C4 O1 -76.87(14)
C16 C1 C4 C5 59.35(19)
C8 C1 C4 C5 -65.02(17)
C2 C1 C4 C5 177.91(14)
C16 C1 C4 C3 -81.64(17)
C8 C1 C4 C3 154.00(14)
C2 C1 C4 C3 36.92(16)
O1 C4 C5 C6 -33.16(19)
C3 C4 C5 C6 -159.25(17)
C1 C4 C5 C6 69.84(19)
C4 C5 C6 C7 0.8(2)
C4 O1 C7 C6 -49.95(16)
C4 O1 C7 C8 59.54(18)
C5 C6 C7 O1 31.8(2)
C5 C6 C7 C8 -73.1(2)
C16 C1 C8 C9 48.7(3)
C2 C1 C8 C9 -77.3(3)
C4 C1 C8 C9 176.4(2)
C16 C1 C8 C7 -132.30(17)
C2 C1 C8 C7 101.67(18)
C4 C1 C8 C7 -4.59(18)
O1 C7 C8 C9 146.3(2)
C6 C7 C8 C9 -108.8(3)
O1 C7 C8 C1 -32.69(19)
C6 C7 C8 C1 72.18(18)
N1 C3 C10 C11 15.4(2)
C4 C3 C10 C11 -99.93(19)
N1 C3 C10 C15 -165.85(16)
C4 C3 C10 C15 78.8(2)
C15 C10 C11 C12 -0.5(3)
C3 C10 C11 C12 178.30(17)
C10 C11 C12 C13 -0.5(3)
C11 C12 C13 C14 0.8(3)
C12 C13 C14 C15 -0.3(4)
C13 C14 C15 C10 -0.7(4)
C11 C10 C15 C14 1.0(3)
C3 C10 C15 C14 -177.77(19)
C17 O3 C16 O2 -8.6(3)
C17 O3 C16 C1 172.40(15)
C8 C1 C16 O2 -90.3(2)
C2 C1 C16 O2 38.4(2)
C4 C1 C16 O2 152.23(19)
C8 C1 C16 O3 88.8(2)
C2 C1 C16 O3 -142.59(16)
C4 C1 C16 O3 -28.7(2)
C16 O3 C17 C18 107.6(2)
O3 C17 C18 C23 -55.0(3)
O3 C17 C18 C19 127.1(2)
C23 C18 C19 C20 -1.7(3)
C17 C18 C19 C20 176.30(19)
C18 C19 C20 C21 1.0(3)
C19 C20 C21 C22 0.6(3)
C20 C21 C22 C23 -1.4(4)
C19 C18 C23 C22 0.9(3)
C17 C18 C23 C22 -177.0(2)
C21 C22 C23 C18 0.7(3)
O4 S1 C24 C29 34.89(17)
O5 S1 C24 C29 166.21(15)
N1 S1 C24 C29 -80.10(16)
O4 S1 C24 C25 -146.97(15)
O5 S1 C24 C25 -15.64(17)
N1 S1 C24 C25 98.05(15)
C29 C24 C25 C26 0.8(3)
S1 C24 C25 C26 -177.30(15)
C24 C25 C26 C27 0.4(3)
C25 C26 C27 C28 -1.1(3)
C25 C26 C27 C30 179.1(2)
C26 C27 C28 C29 0.7(3)
C30 C27 C28 C29 -179.5(2)
C25 C24 C29 C28 -1.2(3)
S1 C24 C29 C28 176.92(16)
C27 C28 C29 C24 0.4(3)
